data_1506463
loop_
_publ_author_name
'Liu, Jin'
'Wendt, Natalie L.'
'Boarman, Kelly J.'

_publ_section_title
;
 Trifluoromethyl groups in crystal design of 1,4-diphenyl-1,3-butadienes
 for topochemical [2 + 2] photodimerization.
;
_journal_issue 6
_journal_name_full 'Organic letters'
_journal_page_first 1007
_journal_page_last 1010
_journal_paper_doi 10.1021/ol0475111
_journal_volume 7
_journal_year 2005
_chemical_formula_moiety 'C20 H10 F12'
_chemical_formula_sum 'C20 H10 F12'
_chemical_formula_weight 478.28
_chemical_name_common 04237b
_chemical_name_systematic
; 

 ? 

;
_space_group_IT_number 14
_symmetry_cell_setting monoclinic
_symmetry_space_group_name_Hall '-P 2ybc'
_symmetry_space_group_name_H-M 'P 1 21/c 1'
_atom_sites_solution_hydrogens geom
_atom_sites_solution_primary direct
_atom_sites_solution_secondary difmap
_audit_creation_method SHELXL-97
_cell_angle_alpha 90.00
_cell_angle_beta 94.405(4)
_cell_angle_gamma 90.00
_cell_formula_units_Z 2
_cell_length_a 4.8166(12)
_cell_length_b 11.259(3)
_cell_length_c 16.773(4)
_cell_measurement_reflns_used 4961
_cell_measurement_temperature 100(2)
_cell_measurement_theta_max 27.48
_cell_measurement_theta_min 2.18
_cell_volume 906.9(4)
_computing_cell_refinement 'Bruker SMART'
_computing_data_collection 'Bruker SMART'
_computing_data_reduction 'Bruker SAINT'
_computing_molecular_graphics 'Bruker SHELXTL'
_computing_publication_material 'Bruker SHELXTL'
_computing_structure_refinement 'Bruker SHELXTL'
_computing_structure_solution 'Bruker SHELXTL'
_diffrn_ambient_temperature 100(2)
_diffrn_measured_fraction_theta_full 0.990
_diffrn_measured_fraction_theta_max 0.990
_diffrn_measurement_device_type 'CCD area detector'
_diffrn_measurement_method 'phi and omega scans'
_diffrn_radiation_monochromator graphite
_diffrn_radiation_source 'sealed tube'
_diffrn_radiation_type MoK\a
_diffrn_radiation_wavelength 0.71073
_diffrn_reflns_av_R_equivalents 0.0522
_diffrn_reflns_av_sigmaI/netI 0.0344
_diffrn_reflns_limit_h_max 6
_diffrn_reflns_limit_h_min -6
_diffrn_reflns_limit_k_max 14
_diffrn_reflns_limit_k_min 0
_diffrn_reflns_limit_l_max 21
_diffrn_reflns_limit_l_min 0
_diffrn_reflns_number 9288
_diffrn_reflns_theta_full 27.58
_diffrn_reflns_theta_max 27.58
_diffrn_reflns_theta_min 2.18
_exptl_absorpt_coefficient_mu 0.188
_exptl_absorpt_correction_T_max 0.9777
_exptl_absorpt_correction_T_min 0.9117
_exptl_absorpt_correction_type multi-scan
_exptl_absorpt_process_details 'SADABS (Sheldrick, 2003)'
_exptl_crystal_colour Colorless
_exptl_crystal_density_diffrn 1.751
_exptl_crystal_density_method 'not measured'
_exptl_crystal_description Needle
_exptl_crystal_F_000 476
_exptl_crystal_size_max 0.50
_exptl_crystal_size_mid 0.12
_exptl_crystal_size_min 0.12
_refine_diff_density_max 0.416
_refine_diff_density_min -0.338
_refine_diff_density_rms 0.071
_refine_ls_extinction_method none
_refine_ls_goodness_of_fit_ref 1.051
_refine_ls_hydrogen_treatment mixed
_refine_ls_matrix_type full
_refine_ls_number_parameters 145
_refine_ls_number_reflns 2077
_refine_ls_number_restraints 0
_refine_ls_restrained_S_all 1.051
_refine_ls_R_factor_all 0.0545
_refine_ls_R_factor_gt 0.0445
_refine_ls_shift/su_max 0.000
_refine_ls_shift/su_mean 0.000
_refine_ls_structure_factor_coef Fsqd
_refine_ls_weighting_details 'calc w=1/[\s^2^(Fo^2^)+(0.0792P)^2^+0.4038P] where P=(Fo^2^+2Fc^2^)/3'
_refine_ls_weighting_scheme calc
_refine_ls_wR_factor_gt 0.1222
_refine_ls_wR_factor_ref 0.1325
_reflns_number_gt 1719
_reflns_number_total 2077
_reflns_threshold_expression >2sigma(I)
_cod_data_source_file ol0475111si20050128_024516.cif
_cod_data_source_block 04237b
_cod_depositor_comments
;
The following automatic conversions were performed:

'_symmetry_cell_setting' value 'Monoclinic' changed to 'monoclinic'
according to /home/saulius/struct/CIF-dictionaries/cif_core.dic
dictionary named 'cif_core.dic' version 2.4.1 from
2010-06-29.

'_exptl_absorpt_correction_type' value 'Multi-scan'
changed to 'multi-scan' according to
/home/saulius/struct/CIF-dictionaries/cif_core.dic dictionary named
'cif_core.dic' version 2.4.1 from 2010-06-29.

Automatic conversion script
Id: cif_fix_values 1715 2011-07-08 13:25:40Z adriana 
;
_cod_original_sg_symbol_H-M P2(1)/c
_cod_database_code 1506463

loop_
_symmetry_equiv_pos_as_xyz
'x, y, z'
'-x, y+1/2, -z+1/2'
'-x, -y, -z'
'x, -y-1/2, z-1/2'

loop_
_atom_site_label
_atom_site_type_symbol
_atom_site_fract_x
_atom_site_fract_y
_atom_site_fract_z
_atom_site_U_iso_or_equiv
_atom_site_adp_type
_atom_site_occupancy
_atom_site_symmetry_multiplicity
_atom_site_calc_flag
_atom_site_refinement_flags
C1 C 0.2717(4) 0.38564(14) 0.50730(10) 0.0223(4) Uani 1 1 d .
H1A H 0.2668 0.3655 0.4522 0.027 Uiso 1 1 calc R
C2 C 0.0953(3) 0.46968(14) 0.52858(10) 0.0205(4) Uani 1 1 d .
H2A H 0.0952 0.4904 0.5835 0.025 Uiso 1 1 calc R
C3 C 0.4728(3) 0.32183(14) 0.56245(10) 0.0181(3) Uani 1 1 d .
C4 C 0.6129(3) 0.21869(14) 0.53917(10) 0.0178(3) Uani 1 1 d .
C5 C 0.7990(3) 0.15941(14) 0.59267(10) 0.0184(3) Uani 1 1 d .
H5A H 0.8912 0.0900 0.5762 0.022 Uiso 1 1 calc R
C6 C 0.8502(3) 0.20145(14) 0.66998(10) 0.0190(3) Uani 1 1 d .
C7 C 0.7187(3) 0.30384(15) 0.69436(10) 0.0214(4) Uani 1 1 d .
H7A H 0.7552 0.3329 0.7473 0.026 Uiso 1 1 calc R
C8 C 0.5343(4) 0.36307(14) 0.64072(10) 0.0219(4) Uani 1 1 d .
H8A H 0.4470 0.4335 0.6574 0.026 Uiso 1 1 calc R
C9 C 0.5649(3) 0.17074(14) 0.45554(10) 0.0212(4) Uani 1 1 d .
F1 F 0.7030(2) 0.06881(9) 0.44562(7) 0.0302(3) Uani 1 1 d .
F2 F 0.2954(2) 0.14743(9) 0.43484(6) 0.0276(3) Uani 1 1 d .
F3 F 0.6491(2) 0.24684(10) 0.40037(6) 0.0298(3) Uani 1 1 d .
C10 C 1.0357(4) 0.13218(16) 0.72883(10) 0.0239(4) Uani 1 1 d .
F4 F 0.8943(3) 0.04660(13) 0.76390(9) 0.0476(4) Uani 1 1 d .
F5 F 1.1533(3) 0.19956(12) 0.78766(7) 0.0439(4) Uani 1 1 d .
F6 F 1.2427(2) 0.07722(10) 0.69531(7) 0.0310(3) Uani 1 1 d .

loop_
_atom_site_aniso_label
_atom_site_aniso_U_11
_atom_site_aniso_U_22
_atom_site_aniso_U_33
_atom_site_aniso_U_23
_atom_site_aniso_U_13
_atom_site_aniso_U_12
C1 0.0289(9) 0.0197(8) 0.0179(8) -0.0002(6) -0.0010(6) 0.0031(6)
C2 0.0236(8) 0.0166(7) 0.0211(8) 0.0017(6) 0.0010(6) 0.0003(6)
C3 0.0225(8) 0.0144(7) 0.0174(8) 0.0006(6) 0.0013(6) 0.0001(6)
C4 0.0194(7) 0.0175(7) 0.0167(8) -0.0016(6) 0.0025(6) -0.0013(6)
C5 0.0197(7) 0.0169(7) 0.0186(8) -0.0003(6) 0.0018(6) 0.0003(5)
C6 0.0189(7) 0.0197(8) 0.0183(8) 0.0032(6) 0.0014(6) -0.0011(6)
C7 0.0268(8) 0.0212(8) 0.0159(8) -0.0013(6) 0.0008(6) -0.0015(6)
C8 0.0273(8) 0.0178(7) 0.0206(9) -0.0029(6) 0.0016(6) 0.0025(6)
C9 0.0236(8) 0.0199(8) 0.0196(8) -0.0020(6) -0.0007(6) 0.0052(6)
F1 0.0380(6) 0.0278(6) 0.0239(6) -0.0104(4) -0.0031(4) 0.0136(4)
F2 0.0268(6) 0.0278(6) 0.0270(6) -0.0068(4) -0.0063(4) 0.0006(4)
F3 0.0391(6) 0.0345(6) 0.0161(6) 0.0013(4) 0.0044(4) 0.0015(4)
C10 0.0258(8) 0.0272(9) 0.0185(9) 0.0035(7) 0.0007(6) 0.0017(6)
F4 0.0358(7) 0.0558(8) 0.0512(8) 0.0383(7) 0.0028(6) 0.0004(6)
F5 0.0525(8) 0.0477(7) 0.0281(7) -0.0123(5) -0.0188(6) 0.0161(6)
F6 0.0293(6) 0.0369(6) 0.0264(6) 0.0020(5) 0.0004(4) 0.0129(4)

loop_
_atom_type_symbol
_atom_type_description
_atom_type_scat_dispersion_real
_atom_type_scat_dispersion_imag
_atom_type_scat_source
C C 0.0033 0.0016 'International Tables Vol C Tables 4.2.6.8 and 6.1.1.4'
H H 0.0000 0.0000 'International Tables Vol C Tables 4.2.6.8 and 6.1.1.4'
F F 0.0171 0.0103 'International Tables Vol C Tables 4.2.6.8 and 6.1.1.4'

loop_
_geom_angle_atom_site_label_1
_geom_angle_atom_site_label_2
_geom_angle_atom_site_label_3
_geom_angle
_geom_angle_site_symmetry_1
_geom_angle_site_symmetry_3
C2 C1 C3 125.26(16) . .
C2 C1 H1A 117.4 . .
C3 C1 H1A 117.4 . .
C1 C2 C2 122.7(2) . 3_566
C1 C2 H2A 118.6 . .
C2 C2 H2A 118.6 3_566 .
C8 C3 C4 117.38(15) . .
C8 C3 C1 120.49(15) . .
C4 C3 C1 122.13(15) . .
C5 C4 C3 120.95(15) . .
C5 C4 C9 118.37(14) . .
C3 C4 C9 120.68(14) . .
C6 C5 C4 120.01(15) . .
C6 C5 H5A 120.0 . .
C4 C5 H5A 120.0 . .
C5 C6 C7 120.40(15) . .
C5 C6 C10 119.55(15) . .
C7 C6 C10 119.96(15) . .
C8 C7 C6 119.43(16) . .
C8 C7 H7A 120.3 . .
C6 C7 H7A 120.3 . .
C7 C8 C3 121.80(15) . .
C7 C8 H8A 119.1 . .
C3 C8 H8A 119.1 . .
F1 C9 F2 106.19(13) . .
F1 C9 F3 106.28(13) . .
F2 C9 F3 106.42(13) . .
F1 C9 C4 112.34(13) . .
F2 C9 C4 112.79(14) . .
F3 C9 C4 112.32(13) . .
F6 C10 F5 106.65(15) . .
F6 C10 F4 105.83(15) . .
F5 C10 F4 106.55(16) . .
F6 C10 C6 113.01(14) . .
F5 C10 C6 112.87(15) . .
F4 C10 C6 111.44(14) . .

loop_
_geom_bond_atom_site_label_1
_geom_bond_atom_site_label_2
_geom_bond_distance
_geom_bond_site_symmetry_2
C1 C2 1.338(2) .
C1 C3 1.474(2) .
C1 H1A 0.9500 .
C2 C2 1.447(3) 3_566
C2 H2A 0.9500 .
C3 C8 1.402(2) .
C3 C4 1.413(2) .
C4 C5 1.390(2) .
C4 C9 1.504(2) .
C5 C6 1.385(2) .
C5 H5A 0.9500 .
C6 C7 1.392(2) .
C6 C10 1.499(2) .
C7 C8 1.386(2) .
C7 H7A 0.9500 .
C8 H8A 0.9500 .
C9 F1 1.3431(18) .
C9 F2 1.344(2) .
C9 F3 1.346(2) .
C10 F6 1.334(2) .
C10 F5 1.336(2) .
C10 F4 1.342(2) .

loop_
_geom_torsion_atom_site_label_1
_geom_torsion_atom_site_label_2
_geom_torsion_atom_site_label_3
_geom_torsion_atom_site_label_4
_geom_torsion
_geom_torsion_site_symmetry_4
C3 C1 C2 C2 179.19(19) 3_566
C2 C1 C3 C8 -13.6(3) .
C2 C1 C3 C4 167.11(16) .
C8 C3 C4 C5 1.4(2) .
C1 C3 C4 C5 -179.21(15) .
C8 C3 C4 C9 -178.24(15) .
C1 C3 C4 C9 1.1(2) .
C3 C4 C5 C6 -0.2(2) .
C9 C4 C5 C6 179.50(14) .
C4 C5 C6 C7 -0.8(2) .
C4 C5 C6 C10 175.72(15) .
C5 C6 C7 C8 0.5(3) .
C10 C6 C7 C8 -176.03(15) .
C6 C7 C8 C3 0.9(3) .
C4 C3 C8 C7 -1.8(2) .
C1 C3 C8 C7 178.86(16) .
C5 C4 C9 F1 3.9(2) .
C3 C4 C9 F1 -176.45(14) .
C5 C4 C9 F2 123.83(16) .
C3 C4 C9 F2 -56.5(2) .
C5 C4 C9 F3 -115.90(16) .
C3 C4 C9 F3 63.8(2) .
C5 C6 C10 F6 34.3(2) .
C7 C6 C10 F6 -149.13(16) .
C5 C6 C10 F5 155.46(15) .
C7 C6 C10 F5 -28.0(2) .
C5 C6 C10 F4 -84.7(2) .
C7 C6 C10 F4 91.8(2) .
